data_1561312
loop_
_publ_author_name
'Duan, Shengzu'
'Deng, Guogang'
'Zi, Yujin'
'Wu, Xiaomei'
'Tian, Xun'
'Liu, Zhengfen'
'Li, Minyan'
'Zhang, Hongbin'
'Yang, Xiaodong'
'Walsh, Patrick'

_publ_section_title
;
 Nickel-Catalyzed Enantioselective Vinylation of Aryl 2-Azaallyl Anions
;
_journal_name_full 'Chemical Science'
_journal_paper_doi 10.1039/D1SC00972A
_journal_year 2021
_chemical_absolute_configuration ad
_chemical_formula_moiety 'C21 H21 N O2 S'
_chemical_formula_sum 'C21 H21 N O2 S'
_chemical_formula_weight 351.45
_space_group_crystal_system orthorhombic
_space_group_IT_number 19
_space_group_name_Hall 'P 2ac 2ab'
_space_group_name_H-M_alt 'P 21 21 21'
_atom_sites_solution_hydrogens geom
_audit_update_record
;
2021-01-24 deposited with the CCDC.	2021-03-25 downloaded from the CCDC.
;
_cell_angle_alpha 90
_cell_angle_beta 90
_cell_angle_gamma 90
_cell_formula_units_Z 8
_cell_length_a 6.5212(3)
_cell_length_b 19.5200(8)
_cell_length_c 27.5641(12)
_cell_measurement_reflns_used 9889
_cell_measurement_temperature 100.(2)
_cell_measurement_theta_max 72.4822
_cell_measurement_theta_min 2.7739
_cell_volume 3508.7(3)
_computing_cell_refinement 'SAINT V8.38A (Bruker AXS Inc., 2017)'
_computing_data_collection 'Bruker Instrument Service vV6.2.9'
_computing_data_reduction 'SAINT V8.38A (Bruker AXS Inc., 2017)'
_computing_molecular_graphics 'shelXle (C.B. Huebschle, rev 882)'
_computing_structure_refinement 'SHELXL-2017/1 (Sheldrick, 2017)'
_computing_structure_solution 'SHELXT 2014/5 (Sheldrick, 2014)'
_diffrn_ambient_temperature 100.(2)
_diffrn_detector_area_resol_mean 7.3910
_diffrn_measured_fraction_theta_full 0.995
_diffrn_measured_fraction_theta_max 0.995
_diffrn_measurement_device_type 'Bruker D8 QUEST PHOTON II'
_diffrn_radiation_monochromator 'Helixos MX multilayer Optic'
_diffrn_radiation_type 'Cu K\a'
_diffrn_radiation_wavelength 1.54178
_diffrn_reflns_av_R_equivalents 0.1480
_diffrn_reflns_av_unetI/netI 0.0810
_diffrn_reflns_limit_h_max 8
_diffrn_reflns_limit_h_min -8
_diffrn_reflns_limit_k_max 24
_diffrn_reflns_limit_k_min -24
_diffrn_reflns_limit_l_max 24
_diffrn_reflns_limit_l_min -34
_diffrn_reflns_number 35118
_diffrn_reflns_theta_full 72.55
_diffrn_reflns_theta_max 72.55
_diffrn_reflns_theta_min 2.77
_diffrn_source 'Ius Diamond'
_diffrn_source_type Microfocus
_exptl_absorpt_coefficient_mu 1.745
_exptl_absorpt_correction_T_max 0.90
_exptl_absorpt_correction_T_min 0.45
_exptl_absorpt_correction_type multi-scan
_exptl_absorpt_process_details
;
SADABS-2016/2 - Bruker AXS area detector scaling and absorption correction
;
_exptl_crystal_colour 'clear light colourless'
_exptl_crystal_density_diffrn 1.331
_exptl_crystal_density_method 'not measured'
_exptl_crystal_description prism
_exptl_crystal_F_000 1488
_exptl_crystal_size_max 0.290
_exptl_crystal_size_mid 0.070
_exptl_crystal_size_min 0.060
_refine_diff_density_max 0.328
_refine_diff_density_min -0.693
_refine_ls_abs_structure_details
;

Flack x determined using 1952 quotients [(I+)-(I-)]/[(I+)+(I-)]
(Parsons, Flack and Wagner, Acta Cryst. B69 (2013) 249-259).
;
_refine_ls_abs_structure_Flack 0.067(12)
_refine_ls_extinction_method none
_refine_ls_goodness_of_fit_ref 1.066
_refine_ls_hydrogen_treatment constr
_refine_ls_matrix_type full
_refine_ls_number_parameters 455
_refine_ls_number_reflns 6901
_refine_ls_number_restraints 0
_refine_ls_restrained_S_all 1.066
_refine_ls_R_factor_all 0.0713
_refine_ls_R_factor_gt 0.0497
_refine_ls_shift/su_max 0.022
_refine_ls_shift/su_mean 0.000
_refine_ls_structure_factor_coef Fsqd
_refine_ls_weighting_details 'w=1/[\s^2^(Fo^2^)+(0.0646P)^2^+0.0481P] where P=(Fo^2^+2Fc^2^)/3'
_refine_ls_weighting_scheme calc
_refine_ls_wR_factor_gt 0.1227
_refine_ls_wR_factor_ref 0.1379
_reflns_number_gt 5559
_reflns_number_total 6901
_reflns_threshold_expression 'I > 2\s(I)'
_cod_data_source_file d1sc00972a2.cif
_cod_data_source_block zhb_dsz5vaTs
_cod_depositor_comments
;
The following automatic conversions were performed:

data item '_exptl_absorpt_correction_type' value 'Multi-Scan' was
changed to 'multi-scan' in accordance with the
/home/data/users/saulius/crontab/automatic-downloads/rss-feeds/RSC/lib/dictionaries/cif_core.dic
dictionary named 'cif_core.dic' version 2.4.2 last updated on
2011-04-26.

Automatic conversion script
Id: cif_fix_values 7556 2019-12-06 15:28:31Z antanas 
;
_cod_database_code 1561312

loop_
_space_group_symop_operation_xyz
'x, y, z'
'x+1/2, -y+1/2, -z'
'-x, y+1/2, -z+1/2'
'-x+1/2, -y, z+1/2'

loop_
_atom_site_type_symbol
_atom_site_label
_atom_site_fract_x
_atom_site_fract_y
_atom_site_fract_z
_atom_site_U_iso_or_equiv
_atom_site_adp_type
_atom_site_calc_flag
_atom_site_refinement_flags_adp
_atom_site_refinement_flags_occupancy
_atom_site_refinement_flags_posn
_atom_site_occupancy
_atom_site_disorder_assembly
_atom_site_disorder_group
S S1 0.44689(18) 0.59235(5) 0.74730(4) 0.0248(2) Uani d . . . 1 . .
S S2 -0.05243(19) 0.65845(5) 0.63870(4) 0.0233(2) Uani d . . . 1 . .
O O2 0.4421(6) 0.57105(15) 0.69746(11) 0.0303(7) Uani d . . . 1 . .
O O1 0.2603(5) 0.59537(16) 0.77434(13) 0.0331(7) Uani d . . . 1 . .
C C21 0.6349(11) 0.8288(3) 0.7534(2) 0.0576(18) Uani d . . . 1 . .
H H21A 0.611618 0.871286 0.737538 0.069 Uiso calc U . R 1 . .
H H21B 0.770579 0.815178 0.761421 0.069 Uiso calc U . R 1 . .
N N1 0.5426(6) 0.66899(16) 0.74702(13) 0.0238(7) Uani d . . . 1 . .
H H1A 0.615898 0.682264 0.721913 0.029 Uiso calc U . R 1 . .
N N2 0.0504(6) 0.58329(16) 0.64034(12) 0.0241(7) Uani d . . . 1 . .
H H2A 0.131221 0.573113 0.664867 0.029 Uiso calc U . R 1 . .
C C1 0.5789(9) 0.8169(2) 0.96081(16) 0.0320(11) Uani d . . . 1 . .
H H1 0.558964 0.840951 0.990413 0.038 Uiso calc U . R 1 . .
C C2 0.7596(8) 0.7827(2) 0.95259(16) 0.0295(10) Uani d . . . 1 . .
H H14 0.863444 0.782587 0.97676 0.035 Uiso calc U . R 1 . .
C C3 0.7920(7) 0.7476(2) 0.90849(15) 0.0256(9) Uani d . . . 1 . .
O O3 -0.0697(5) 0.68070(14) 0.68825(11) 0.0290(7) Uani d . . . 1 . .
C C4 0.6377(7) 0.74915(19) 0.87161(15) 0.0238(9) Uani d . . . 1 . .
O O4 -0.2325(5) 0.65391(15) 0.60927(12) 0.0294(7) Uani d . . . 1 . .
C C5 0.6771(6) 0.71541(19) 0.82640(15) 0.0213(8) Uani d . . . 1 . .
C C6 0.5109(7) 0.7170(2) 0.78744(15) 0.0224(9) Uani d . . . 1 . .
H H11 0.37974 0.703463 0.803593 0.027 Uiso calc U . R 1 . .
C C7 0.6153(7) 0.53649(19) 0.77845(16) 0.0250(9) Uani d . . . 1 . .
C C8 0.5605(9) 0.5114(2) 0.82340(16) 0.0310(10) Uani d . . . 1 . .
H H18 0.432339 0.523431 0.837376 0.037 Uiso calc U . R 1 . .
C C9 0.6948(9) 0.4684(2) 0.84807(17) 0.0358(11) Uani d . . . 1 . .
H H5 0.65695 0.450645 0.878891 0.043 Uiso calc U . R 1 . .
C C10 0.8846(8) 0.4509(2) 0.82811(17) 0.0308(11) Uani d . . . 1 . .
C C11 1.0305(9) 0.4034(2) 0.85426(19) 0.0395(12) Uani d . . . 1 . .
H H2 1.030027 0.358462 0.838339 0.059 Uiso calc U . R 1 . .
H H4 0.986776 0.398207 0.888077 0.059 Uiso calc U . R 1 . .
H H3 1.169274 0.422575 0.853309 0.059 Uiso calc U . R 1 . .
C C12 0.8034(7) 0.5204(2) 0.75818(17) 0.0275(9) Uani d . . . 1 . .
H H6 0.841291 0.538465 0.727469 0.033 Uiso calc U . R 1 . .
C C13 0.9351(8) 0.4778(2) 0.78304(17) 0.0304(10) Uani d . . . 1 . .
H H7 1.063825 0.466543 0.768977 0.036 Uiso calc U . R 1 . .
C C14 0.4743(8) 0.7874(2) 0.76444(16) 0.0282(10) Uani d . . . 1 . .
C C15 0.2623(10) 0.8037(3) 0.7536(2) 0.0465(14) Uani d . . . 1 . .
H H9 0.256033 0.847055 0.735689 0.07 Uiso calc U . R 1 . .
H H10 0.185007 0.808081 0.783925 0.07 Uiso calc U . R 1 . .
H H8 0.202512 0.767088 0.733816 0.07 Uiso calc U . R 1 . .
C C16 0.8580(7) 0.6815(2) 0.81979(16) 0.0256(9) Uani d . . . 1 . .
H H12 0.884889 0.659932 0.789565 0.031 Uiso calc U . R 1 . .
C C17 1.0053(7) 0.6780(2) 0.85696(16) 0.0274(10) Uani d . . . 1 . .
H H13 1.127587 0.652504 0.851996 0.033 Uiso calc U . R 1 . .
C C18 0.9749(8) 0.7105(2) 0.89978(17) 0.0296(10) Uani d . . . 1 . .
H H17 1.077416 0.70845 0.924218 0.036 Uiso calc U . R 1 . .
C C19 0.4247(8) 0.8165(2) 0.92577(16) 0.0299(10) Uani d . . . 1 . .
H H16 0.2979 0.838626 0.932281 0.036 Uiso calc U . R 1 . .
C C20 0.4539(8) 0.7845(2) 0.88196(15) 0.0259(9) Uani d . . . 1 . .
H H15 0.348526 0.786103 0.858193 0.031 Uiso calc U . R 1 . .
C C22 0.3826(8) 0.8086(2) 0.56529(17) 0.0302(11) Uani d . . . 1 . .
C C23 0.1971(8) 0.7912(2) 0.54409(18) 0.0342(11) Uani d . . . 1 . .
H H22 0.16025 0.811344 0.513944 0.041 Uiso calc U . R 1 . .
C C24 0.0639(8) 0.7451(2) 0.56594(16) 0.0292(9) Uani d . . . 1 . .
H H35 -0.062739 0.733712 0.550947 0.035 Uiso calc U . R 1 . .
C C25 0.1184(7) 0.71606(19) 0.60991(16) 0.0228(9) Uani d . . . 1 . .
C C26 0.0157(7) 0.53102(19) 0.60288(16) 0.0230(9) Uani d . . . 1 . .
H H23 -0.115869 0.543 0.586279 0.028 Uiso calc U . R 1 . .
C C27 0.1431(7) 0.48741(19) 0.52118(15) 0.0231(9) Uani d . . . 1 . .
C C28 -0.0416(7) 0.44958(19) 0.51350(16) 0.0258(9) Uani d . . . 1 . .
H H26 -0.14695 0.451036 0.537283 0.031 Uiso calc U . R 1 . .
C C29 -0.0693(8) 0.4114(2) 0.47255(16) 0.0317(10) Uani d . . . 1 . .
H H27 -0.193252 0.386531 0.468346 0.038 Uiso calc U . R 1 . .
C C30 0.0828(8) 0.4083(2) 0.43656(16) 0.0318(10) Uani d . . . 1 . .
H H20 0.062861 0.380634 0.408573 0.038 Uiso calc U . R 1 . .
C C31 0.3611(7) 0.5626(2) 0.56806(16) 0.0259(9) Uani d . . . 1 . .
H H24 0.387015 0.58885 0.596442 0.031 Uiso calc U . R 1 . .
C C32 0.5099(7) 0.5605(2) 0.53117(17) 0.0282(10) Uani d . . . 1 . .
H H29 0.633864 0.585517 0.534949 0.034 Uiso calc U . R 1 . .
C C33 0.4789(7) 0.5230(2) 0.49004(17) 0.0275(10) Uani d . . . 1 . .
H H25 0.580788 0.522206 0.465417 0.033 Uiso calc U . R 1 . .
C C34 0.2945(7) 0.4852(2) 0.48395(17) 0.0268(10) Uani d . . . 1 . .
C C35 0.2588(8) 0.4450(2) 0.44191(16) 0.0294(10) Uani d . . . 1 . .
H H28 0.359643 0.443633 0.417053 0.035 Uiso calc U . R 1 . .
C C36 -0.0204(8) 0.4630(2) 0.62981(16) 0.0276(10) Uani d . . . 1 . .
C C37 0.1519(12) 0.4218(3) 0.6408(2) 0.068(2) Uani d . . . 1 . .
H H31 0.1066 0.379907 0.657116 0.101 Uiso calc U . R 1 . .
H H30 0.245005 0.447239 0.662117 0.101 Uiso calc U . R 1 . .
H H32 0.22351 0.409874 0.61069 0.101 Uiso calc U . R 1 . .
C C38 0.3024(7) 0.7320(2) 0.63190(17) 0.0299(10) Uani d . . . 1 . .
H H33 0.339089 0.71135 0.661885 0.036 Uiso calc U . R 1 . .
C C39 0.4335(8) 0.7786(2) 0.60965(17) 0.0302(10) Uani d . . . 1 . .
H H34 0.559464 0.790265 0.624884 0.036 Uiso calc U . R 1 . .
C C40 0.5241(9) 0.8598(2) 0.5421(2) 0.0390(13) Uani d . . . 1 . .
H H36 0.62043 0.835965 0.520649 0.059 Uiso calc U . R 1 . .
H H19 0.600467 0.884278 0.567317 0.059 Uiso calc U . R 1 . .
H H40 0.443477 0.892665 0.52309 0.059 Uiso calc U . R 1 . .
C C41 -0.2206(10) 0.4489(3) 0.64333(19) 0.0470(15) Uani d . . . 1 . .
H H41A -0.250649 0.408722 0.661473 0.056 Uiso calc U . R 1 . .
H H41B -0.327859 0.479323 0.634453 0.056 Uiso calc U . R 1 . .
C C42 0.1797(7) 0.52781(19) 0.56399(15) 0.0219(9) Uani d . . . 1 . .

loop_
_atom_site_aniso_label
_atom_site_aniso_U_11
_atom_site_aniso_U_22
_atom_site_aniso_U_33
_atom_site_aniso_U_12
_atom_site_aniso_U_13
_atom_site_aniso_U_23
S1 0.0247(5) 0.0240(4) 0.0258(5) -0.0014(4) -0.0018(5) -0.0039(4)
S2 0.0250(5) 0.0224(4) 0.0225(5) 0.0010(4) 0.0018(5) -0.0024(4)
O2 0.0331(17) 0.0301(13) 0.0278(16) 0.0032(14) -0.0092(16) -0.0078(12)
O1 0.0258(17) 0.0313(14) 0.0423(19) -0.0051(14) 0.0017(16) -0.0044(14)
C21 0.074(4) 0.036(2) 0.063(4) -0.020(3) -0.028(4) 0.027(3)
N1 0.0297(18) 0.0232(15) 0.0184(17) -0.0001(15) 0.0053(18) -0.0009(12)
N2 0.0304(19) 0.0239(14) 0.0180(17) 0.0013(15) -0.0051(17) 0.0001(12)
C1 0.047(3) 0.0270(17) 0.022(2) -0.004(2) 0.003(2) -0.0017(16)
C2 0.035(3) 0.033(2) 0.020(2) -0.009(2) -0.006(2) 0.0023(17)
C3 0.030(2) 0.0253(17) 0.021(2) -0.0067(17) -0.0001(19) 0.0023(16)
O3 0.0322(17) 0.0295(13) 0.0254(16) -0.0025(14) 0.0082(16) -0.0053(11)
C4 0.030(2) 0.0199(16) 0.022(2) -0.0036(16) 0.0005(19) 0.0023(14)
O4 0.0252(16) 0.0258(13) 0.0373(18) 0.0054(13) -0.0021(15) -0.0019(13)
C5 0.019(2) 0.0227(16) 0.022(2) -0.0052(15) 0.0024(18) 0.0045(15)
C6 0.024(2) 0.0236(17) 0.019(2) 0.0014(15) 0.0010(17) -0.0016(15)
C7 0.031(3) 0.0211(16) 0.023(2) -0.0030(16) -0.0031(19) -0.0010(15)
C8 0.036(3) 0.0311(19) 0.026(2) -0.004(2) 0.001(2) -0.0029(16)
C9 0.049(3) 0.037(2) 0.021(2) -0.002(2) 0.004(2) 0.0049(18)
C10 0.039(3) 0.0251(18) 0.028(2) -0.0046(18) -0.005(2) -0.0006(17)
C11 0.048(3) 0.034(2) 0.037(3) -0.002(2) -0.006(3) 0.010(2)
C12 0.028(2) 0.0308(19) 0.024(2) -0.0001(17) 0.004(2) 0.0042(17)
C13 0.031(2) 0.0239(17) 0.036(3) -0.0014(19) 0.000(2) 0.0023(16)
C14 0.039(3) 0.0246(18) 0.021(2) 0.0040(18) -0.008(2) -0.0031(16)
C15 0.068(4) 0.041(2) 0.031(3) 0.023(3) -0.001(3) 0.004(2)
C16 0.028(2) 0.0267(18) 0.022(2) -0.0032(18) 0.001(2) 0.0019(16)
C17 0.024(3) 0.034(2) 0.024(2) 0.0036(16) 0.0010(18) 0.0069(17)
C18 0.027(3) 0.036(2) 0.025(2) -0.0041(19) -0.001(2) 0.0075(17)
C19 0.037(3) 0.0276(17) 0.026(2) 0.0054(19) 0.003(2) -0.0011(16)
C20 0.031(2) 0.0266(17) 0.020(2) 0.0008(19) -0.001(2) 0.0010(15)
C22 0.034(3) 0.0255(18) 0.031(2) -0.0012(18) 0.008(2) -0.0008(17)
C23 0.042(3) 0.034(2) 0.026(2) 0.001(2) 0.001(2) 0.0013(18)
C24 0.034(2) 0.0282(18) 0.026(2) -0.002(2) 0.000(2) -0.0002(16)
C25 0.022(2) 0.0216(16) 0.025(2) 0.0018(16) 0.0042(18) -0.0014(15)
C26 0.025(2) 0.0226(17) 0.022(2) -0.0011(15) -0.0002(18) 0.0001(15)
C27 0.029(2) 0.0216(16) 0.019(2) 0.0039(16) -0.0026(19) 0.0037(14)
C28 0.026(2) 0.0267(17) 0.024(2) 0.0070(18) -0.001(2) 0.0012(16)
C29 0.036(3) 0.0277(18) 0.031(2) 0.001(2) -0.003(2) -0.0001(17)
C30 0.042(3) 0.0322(19) 0.022(2) 0.009(2) -0.006(2) -0.0043(17)
C31 0.029(2) 0.0283(18) 0.021(2) 0.0012(18) -0.0013(19) 0.0017(16)
C32 0.028(3) 0.0300(19) 0.027(2) 0.0024(17) -0.0006(19) 0.0042(17)
C33 0.026(2) 0.036(2) 0.020(2) 0.0070(18) 0.0043(19) 0.0052(17)
C34 0.030(2) 0.0259(17) 0.025(2) 0.0069(17) 0.000(2) 0.0028(16)
C35 0.038(3) 0.031(2) 0.019(2) 0.008(2) 0.000(2) 0.0002(17)
C36 0.039(3) 0.0208(17) 0.022(2) -0.0015(17) 0.005(2) -0.0004(15)
C37 0.106(6) 0.043(3) 0.054(4) 0.034(3) 0.038(4) 0.024(3)
C38 0.030(3) 0.032(2) 0.028(2) 0.0015(18) 0.001(2) 0.0029(17)
C39 0.027(2) 0.0308(19) 0.033(2) -0.0014(19) -0.004(2) -0.0016(17)
C40 0.047(3) 0.032(2) 0.038(3) -0.009(2) 0.008(3) 0.0009(19)
C41 0.070(4) 0.038(2) 0.033(3) -0.028(3) -0.003(3) 0.005(2)
C42 0.027(2) 0.0205(16) 0.018(2) 0.0025(16) -0.0026(19) 0.0021(14)

loop_
_atom_type_symbol
_atom_type_description
_atom_type_scat_dispersion_real
_atom_type_scat_dispersion_imag
_atom_type_scat_source
C C 0.0181 0.0091 'International Tables Vol C Tables 4.2.6.8 and 6.1.1.4'
H H 0.0000 0.0000 'International Tables Vol C Tables 4.2.6.8 and 6.1.1.4'
N N 0.0311 0.0180 'International Tables Vol C Tables 4.2.6.8 and 6.1.1.4'
O O 0.0492 0.0322 'International Tables Vol C Tables 4.2.6.8 and 6.1.1.4'
S S 0.3331 0.5567 'International Tables Vol C Tables 4.2.6.8 and 6.1.1.4'

loop_
_geom_angle_atom_site_label_1
_geom_angle_atom_site_label_2
_geom_angle_atom_site_label_3
_geom_angle_site_symmetry_1
_geom_angle_site_symmetry_3
_geom_angle
_geom_angle_publ_flag
O1 S1 O2 . . 119.5(2) ?
O1 S1 N1 . . 107.02(19) ?
O2 S1 N1 . . 105.73(19) ?
O1 S1 C7 . . 107.5(2) ?
O2 S1 C7 . . 107.41(19) ?
N1 S1 C7 . . 109.4(2) ?
O4 S2 O3 . . 119.6(2) ?
O4 S2 N2 . . 107.51(19) ?
O3 S2 N2 . . 106.31(18) ?
O4 S2 C25 . . 107.6(2) ?
O3 S2 C25 . . 106.45(19) ?
N2 S2 C25 . . 109.2(2) ?
C14 C21 H21A . . 120.0 ?
C14 C21 H21B . . 120.0 ?
H21A C21 H21B . . 120.0 ?
C6 N1 S1 . . 122.0(3) ?
C6 N1 H1A . . 119.0 ?
S1 N1 H1A . . 119.0 ?
C26 N2 S2 . . 123.2(3) ?
C26 N2 H2A . . 118.4 ?
S2 N2 H2A . . 118.4 ?
C2 C1 C19 . . 120.1(4) ?
C2 C1 H1 . . 120.0 ?
C19 C1 H1 . . 120.0 ?
C1 C2 C3 . . 120.4(4) ?
C1 C2 H14 . . 119.8 ?
C3 C2 H14 . . 119.8 ?
C2 C3 C18 . . 121.3(4) ?
C2 C3 C4 . . 119.8(4) ?
C18 C3 C4 . . 118.9(4) ?
C20 C4 C3 . . 117.6(4) ?
C20 C4 C5 . . 123.6(4) ?
C3 C4 C5 . . 118.8(4) ?
C16 C5 C4 . . 119.6(4) ?
C16 C5 C6 . . 122.0(4) ?
C4 C5 C6 . . 118.4(4) ?
N1 C6 C5 . . 114.8(3) ?
N1 C6 C14 . . 106.3(3) ?
C5 C6 C14 . . 114.9(3) ?
N1 C6 H11 . . 106.8 ?
C5 C6 H11 . . 106.8 ?
C14 C6 H11 . . 106.8 ?
C8 C7 C12 . . 120.8(4) ?
C8 C7 S1 . . 119.6(4) ?
C12 C7 S1 . . 119.6(3) ?
C7 C8 C9 . . 119.4(5) ?
C7 C8 H18 . . 120.3 ?
C9 C8 H18 . . 120.3 ?
C8 C9 C10 . . 120.8(4) ?
C8 C9 H5 . . 119.6 ?
C10 C9 H5 . . 119.6 ?
C13 C10 C9 . . 118.1(4) ?
C13 C10 C11 . . 120.6(5) ?
C9 C10 C11 . . 121.3(4) ?
C10 C11 H2 . . 109.5 ?
C10 C11 H4 . . 109.5 ?
H2 C11 H4 . . 109.5 ?
C10 C11 H3 . . 109.5 ?
H2 C11 H3 . . 109.5 ?
H4 C11 H3 . . 109.5 ?
C13 C12 C7 . . 119.3(4) ?
C13 C12 H6 . . 120.4 ?
C7 C12 H6 . . 120.4 ?
C12 C13 C10 . . 121.7(5) ?
C12 C13 H7 . . 119.2 ?
C10 C13 H7 . . 119.2 ?
C21 C14 C15 . . 123.9(5) ?
C21 C14 C6 . . 120.4(5) ?
C15 C14 C6 . . 115.6(4) ?
C14 C15 H9 . . 109.5 ?
C14 C15 H10 . . 109.5 ?
H9 C15 H10 . . 109.5 ?
C14 C15 H8 . . 109.5 ?
H9 C15 H8 . . 109.5 ?
H10 C15 H8 . . 109.5 ?
C5 C16 C17 . . 121.1(4) ?
C5 C16 H12 . . 119.4 ?
C17 C16 H12 . . 119.4 ?
C18 C17 C16 . . 120.8(4) ?
C18 C17 H13 . . 119.6 ?
C16 C17 H13 . . 119.6 ?
C17 C18 C3 . . 120.7(4) ?
C17 C18 H17 . . 119.6 ?
C3 C18 H17 . . 119.6 ?
C20 C19 C1 . . 120.8(5) ?
C20 C19 H16 . . 119.6 ?
C1 C19 H16 . . 119.6 ?
C19 C20 C4 . . 121.2(4) ?
C19 C20 H15 . . 119.4 ?
C4 C20 H15 . . 119.4 ?
C23 C22 C39 . . 118.3(4) ?
C23 C22 C40 . . 121.2(5) ?
C39 C22 C40 . . 120.4(5) ?
C22 C23 C24 . . 121.5(5) ?
C22 C23 H22 . . 119.3 ?
C24 C23 H22 . . 119.3 ?
C25 C24 C23 . . 119.0(5) ?
C25 C24 H35 . . 120.5 ?
C23 C24 H35 . . 120.5 ?
C38 C25 C24 . . 121.0(4) ?
C38 C25 S2 . . 119.5(3) ?
C24 C25 S2 . . 119.4(3) ?
N2 C26 C42 . . 114.7(3) ?
N2 C26 C36 . . 106.5(3) ?
C42 C26 C36 . . 114.4(3) ?
N2 C26 H23 . . 106.9 ?
C42 C26 H23 . . 106.9 ?
C36 C26 H23 . . 106.9 ?
C34 C27 C28 . . 117.5(4) ?
C34 C27 C42 . . 119.5(4) ?
C28 C27 C42 . . 123.0(4) ?
C29 C28 C27 . . 121.1(4) ?
C29 C28 H26 . . 119.4 ?
C27 C28 H26 . . 119.4 ?
C28 C29 C30 . . 121.0(5) ?
C28 C29 H27 . . 119.5 ?
C30 C29 H27 . . 119.5 ?
C35 C30 C29 . . 119.7(4) ?
C35 C30 H20 . . 120.1 ?
C29 C30 H20 . . 120.1 ?
C42 C31 C32 . . 121.5(4) ?
C42 C31 H24 . . 119.2 ?
C32 C31 H24 . . 119.2 ?
C33 C32 C31 . . 121.0(4) ?
C33 C32 H29 . . 119.5 ?
C31 C32 H29 . . 119.5 ?
C32 C33 C34 . . 120.1(4) ?
C32 C33 H25 . . 119.9 ?
C34 C33 H25 . . 119.9 ?
C35 C34 C33 . . 121.5(4) ?
C35 C34 C27 . . 119.4(4) ?
C33 C34 C27 . . 119.1(4) ?
C30 C35 C34 . . 121.2(5) ?
C30 C35 H28 . . 119.4 ?
C34 C35 H28 . . 119.4 ?
C41 C36 C37 . . 125.3(5) ?
C41 C36 C26 . . 116.4(4) ?
C37 C36 C26 . . 118.2(4) ?
C36 C37 H31 . . 109.5 ?
C36 C37 H30 . . 109.5 ?
H31 C37 H30 . . 109.5 ?
C36 C37 H32 . . 109.5 ?
H31 C37 H32 . . 109.5 ?
H30 C37 H32 . . 109.5 ?
C25 C38 C39 . . 119.2(4) ?
C25 C38 H33 . . 120.4 ?
C39 C38 H33 . . 120.4 ?
C38 C39 C22 . . 121.0(5) ?
C38 C39 H34 . . 119.5 ?
C22 C39 H34 . . 119.5 ?
C22 C40 H36 . . 109.5 ?
C22 C40 H19 . . 109.5 ?
H36 C40 H19 . . 109.5 ?
C22 C40 H40 . . 109.5 ?
H36 C40 H40 . . 109.5 ?
H19 C40 H40 . . 109.5 ?
C36 C41 H41A . . 120.0 ?
C36 C41 H41B . . 120.0 ?
H41A C41 H41B . . 120.0 ?
C31 C42 C27 . . 118.9(4) ?
C31 C42 C26 . . 122.1(4) ?
C27 C42 C26 . . 119.0(4) ?

loop_
_geom_bond_atom_site_label_1
_geom_bond_atom_site_label_2
_geom_bond_site_symmetry_2
_geom_bond_distance
_geom_bond_publ_flag
S1 O1 . 1.428(4) ?
S1 O2 . 1.436(3) ?
S1 N1 . 1.621(3) ?
S1 C7 . 1.770(4) ?
S2 O4 . 1.430(3) ?
S2 O3 . 1.438(3) ?
S2 N2 . 1.614(3) ?
S2 C25 . 1.771(4) ?
C21 C14 . 1.357(7) ?
C21 H21A . 0.95 ?
C21 H21B . 0.95 ?
N1 C6 . 1.471(5) ?
N1 H1A . 0.88 ?
N2 C26 . 1.469(5) ?
N2 H2A . 0.88 ?
C1 C2 . 1.374(7) ?
C1 C19 . 1.394(7) ?
C1 H1 . 0.95 ?
C2 C3 . 1.411(6) ?
C2 H14 . 0.95 ?
C3 C18 . 1.416(7) ?
C3 C4 . 1.431(6) ?
C4 C20 . 1.412(7) ?
C4 C5 . 1.433(6) ?
C5 C16 . 1.365(6) ?
C5 C6 . 1.526(6) ?
C6 C14 . 1.531(5) ?
C6 H11 . 1.0 ?
C7 C8 . 1.379(6) ?
C7 C12 . 1.384(7) ?
C8 C9 . 1.391(7) ?
C8 H18 . 0.95 ?
C9 C10 . 1.397(7) ?
C9 H5 . 0.95 ?
C10 C13 . 1.388(6) ?
C10 C11 . 1.512(7) ?
C11 H2 . 0.98 ?
C11 H4 . 0.98 ?
C11 H3 . 0.98 ?
C12 C13 . 1.378(6) ?
C12 H6 . 0.95 ?
C13 H7 . 0.95 ?
C14 C15 . 1.450(8) ?
C15 H9 . 0.98 ?
C15 H10 . 0.98 ?
C15 H8 . 0.98 ?
C16 C17 . 1.406(6) ?
C16 H12 . 0.95 ?
C17 C18 . 1.355(6) ?
C17 H13 . 0.95 ?
C18 H17 . 0.95 ?
C19 C20 . 1.373(6) ?
C19 H16 . 0.95 ?
C20 H15 . 0.95 ?
C22 C23 . 1.386(7) ?
C22 C39 . 1.395(6) ?
C22 C40 . 1.504(6) ?
C23 C24 . 1.388(7) ?
C23 H22 . 0.95 ?
C24 C25 . 1.385(6) ?
C24 H35 . 0.95 ?
C25 C38 . 1.379(7) ?
C26 C42 . 1.515(6) ?
C26 C36 . 1.539(5) ?
C26 H23 . 1.0 ?
C27 C34 . 1.425(6) ?
C27 C28 . 1.428(6) ?
C27 C42 . 1.439(6) ?
C28 C29 . 1.365(6) ?
C28 H26 . 0.95 ?
C29 C30 . 1.404(7) ?
C29 H27 . 0.95 ?
C30 C35 . 1.362(7) ?
C30 H20 . 0.95 ?
C31 C42 . 1.369(6) ?
C31 C32 . 1.406(6) ?
C31 H24 . 0.95 ?
C32 C33 . 1.364(6) ?
C32 H29 . 0.95 ?
C33 C34 . 1.421(7) ?
C33 H25 . 0.95 ?
C34 C35 . 1.419(6) ?
C35 H28 . 0.95 ?
C36 C41 . 1.386(8) ?
C36 C37 . 1.414(8) ?
C37 H31 . 0.98 ?
C37 H30 . 0.98 ?
C37 H32 . 0.98 ?
C38 C39 . 1.392(6) ?
C38 H33 . 0.95 ?
C39 H34 . 0.95 ?
C40 H36 . 0.98 ?
C40 H19 . 0.98 ?
C40 H40 . 0.98 ?
C41 H41A . 0.95 ?
C41 H41B . 0.95 ?

loop_
_geom_hbond_atom_site_label_D
_geom_hbond_atom_site_label_H
_geom_hbond_atom_site_label_A
_geom_hbond_site_symmetry_A
_geom_hbond_distance_DH
_geom_hbond_distance_HA
_geom_hbond_distance_DA
_geom_hbond_angle_DHA
_geom_hbond_publ_flag
N1 H1A O3 1_655 0.88 2.25 3.011(5) 144.6 ?
N2 H2A O2 . 0.88 2.22 3.010(5) 149.6 ?
C6 H11 O1 . 1.00 2.39 2.906(5) 111.3 ?
C26 H23 O4 . 1.00 2.38 2.899(5) 111.4 ?

loop_
_geom_torsion_atom_site_label_1
_geom_torsion_atom_site_label_2
_geom_torsion_atom_site_label_3
_geom_torsion_atom_site_label_4
_geom_torsion_site_symmetry_1
_geom_torsion_site_symmetry_2
_geom_torsion_site_symmetry_3
_geom_torsion_site_symmetry_4
_geom_torsion
_geom_torsion_publ_flag
O1 S1 N1 C6 . . . . 30.7(4) ?
O2 S1 N1 C6 . . . . 159.2(3) ?
C7 S1 N1 C6 . . . . -85.5(4) ?
O4 S2 N2 C26 . . . . 23.3(4) ?
O3 S2 N2 C26 . . . . 152.4(3) ?
C25 S2 N2 C26 . . . . -93.1(4) ?
C19 C1 C2 C3 . . . . 0.9(6) ?
C1 C2 C3 C18 . . . . -178.4(4) ?
C1 C2 C3 C4 . . . . 1.5(6) ?
C2 C3 C4 C20 . . . . -2.1(6) ?
C18 C3 C4 C20 . . . . 177.8(4) ?
C2 C3 C4 C5 . . . . 177.6(4) ?
C18 C3 C4 C5 . . . . -2.5(6) ?
C20 C4 C5 C16 . . . . -179.0(4) ?
C3 C4 C5 C16 . . . . 1.3(5) ?
C20 C4 C5 C6 . . . . -0.6(6) ?
C3 C4 C5 C6 . . . . 179.7(4) ?
S1 N1 C6 C5 . . . . 92.1(4) ?
S1 N1 C6 C14 . . . . -139.7(3) ?
C16 C5 C6 N1 . . . . 11.4(5) ?
C4 C5 C6 N1 . . . . -166.8(3) ?
C16 C5 C6 C14 . . . . -112.2(4) ?
C4 C5 C6 C14 . . . . 69.5(5) ?
O1 S1 C7 C8 . . . . -6.8(4) ?
O2 S1 C7 C8 . . . . -136.7(4) ?
N1 S1 C7 C8 . . . . 109.0(4) ?
O1 S1 C7 C12 . . . . 175.4(3) ?
O2 S1 C7 C12 . . . . 45.6(4) ?
N1 S1 C7 C12 . . . . -68.7(4) ?
C12 C7 C8 C9 . . . . -1.3(6) ?
S1 C7 C8 C9 . . . . -179.0(3) ?
C7 C8 C9 C10 . . . . 0.6(7) ?
C8 C9 C10 C13 . . . . 0.1(7) ?
C8 C9 C10 C11 . . . . -179.1(4) ?
C8 C7 C12 C13 . . . . 1.1(6) ?
S1 C7 C12 C13 . . . . 178.9(3) ?
C7 C12 C13 C10 . . . . -0.4(7) ?
C9 C10 C13 C12 . . . . -0.2(6) ?
C11 C10 C13 C12 . . . . 179.0(4) ?
N1 C6 C14 C21 . . . . -87.1(5) ?
C5 C6 C14 C21 . . . . 41.0(6) ?
N1 C6 C14 C15 . . . . 89.8(5) ?
C5 C6 C14 C15 . . . . -142.1(4) ?
C4 C5 C16 C17 . . . . 1.2(6) ?
C6 C5 C16 C17 . . . . -177.1(4) ?
C5 C16 C17 C18 . . . . -2.6(7) ?
C16 C17 C18 C3 . . . . 1.4(7) ?
C2 C3 C18 C17 . . . . -179.0(4) ?
C4 C3 C18 C17 . . . . 1.1(6) ?
C2 C1 C19 C20 . . . . -2.7(7) ?
C1 C19 C20 C4 . . . . 2.1(7) ?
C3 C4 C20 C19 . . . . 0.3(6) ?
C5 C4 C20 C19 . . . . -179.4(4) ?
C39 C22 C23 C24 . . . . -0.2(7) ?
C40 C22 C23 C24 . . . . -178.5(4) ?
C22 C23 C24 C25 . . . . 0.1(7) ?
C23 C24 C25 C38 . . . . -0.3(6) ?
C23 C24 C25 S2 . . . . 178.8(3) ?
O4 S2 C25 C38 . . . . 177.4(3) ?
O3 S2 C25 C38 . . . . 48.1(4) ?
N2 S2 C25 C38 . . . . -66.3(4) ?
O4 S2 C25 C24 . . . . -1.8(4) ?
O3 S2 C25 C24 . . . . -131.0(3) ?
N2 S2 C25 C24 . . . . 114.6(3) ?
S2 N2 C26 C42 . . . . 96.2(4) ?
S2 N2 C26 C36 . . . . -136.2(3) ?
C34 C27 C28 C29 . . . . 1.7(6) ?
C42 C27 C28 C29 . . . . -179.4(4) ?
C27 C28 C29 C30 . . . . -0.3(6) ?
C28 C29 C30 C35 . . . . -1.4(6) ?
C42 C31 C32 C33 . . . . -0.5(7) ?
C31 C32 C33 C34 . . . . -0.2(6) ?
C32 C33 C34 C35 . . . . -179.1(4) ?
C32 C33 C34 C27 . . . . 0.3(6) ?
C28 C27 C34 C35 . . . . -1.5(5) ?
C42 C27 C34 C35 . . . . 179.6(4) ?
C28 C27 C34 C33 . . . . 179.1(4) ?
C42 C27 C34 C33 . . . . 0.1(6) ?
C29 C30 C35 C34 . . . . 1.6(6) ?
C33 C34 C35 C30 . . . . 179.2(4) ?
C27 C34 C35 C30 . . . . -0.2(6) ?
N2 C26 C36 C41 . . . . 87.9(5) ?
C42 C26 C36 C41 . . . . -144.4(4) ?
N2 C26 C36 C37 . . . . -89.2(5) ?
C42 C26 C36 C37 . . . . 38.5(6) ?
C24 C25 C38 C39 . . . . 0.7(6) ?
S2 C25 C38 C39 . . . . -178.4(3) ?
C25 C38 C39 C22 . . . . -0.9(7) ?
C23 C22 C39 C38 . . . . 0.6(7) ?
C40 C22 C39 C38 . . . . 178.9(4) ?
C32 C31 C42 C27 . . . . 0.9(6) ?
C32 C31 C42 C26 . . . . -178.5(4) ?
C34 C27 C42 C31 . . . . -0.8(6) ?
C28 C27 C42 C31 . . . . -179.7(4) ?
C34 C27 C42 C26 . . . . 178.7(3) ?
C28 C27 C42 C26 . . . . -0.2(6) ?
N2 C26 C42 C31 . . . . 10.5(5) ?
C36 C26 C42 C31 . . . . -113.0(4) ?
N2 C26 C42 C27 . . . . -169.0(3) ?
C36 C26 C42 C27 . . . . 67.6(5) ?
